data_1010565
loop_
_publ_author_name
'Barth, T'

_publ_section_title 'The structure of Risorite'
_journal_coden_ASTM NOGTAO
_journal_name_full 'Norsk Geologisk Tidsskrift'
_journal_page_first 37
_journal_page_last 39
_journal_volume 9
_journal_year 1926
_chemical_formula_structural 'Fe Nb O4'
_chemical_formula_sum 'Fe Nb O4'
_chemical_name_mineral 'Fergusonite titanian'
_chemical_name_systematic 'Iron(III) niobium oxide'
_space_group_IT_number 83
_symmetry_cell_setting tetragonal
_symmetry_Int_Tables_number 83
_symmetry_space_group_name_Hall '-P 4'
_symmetry_space_group_name_H-M 'P 4/m'
_cell_angle_alpha 90
_cell_angle_beta 90
_cell_angle_gamma 90
_cell_formula_units_Z 8
_cell_length_a 7.78
_cell_length_b 7.78
_cell_length_c 11.41
_cell_volume 690.6
_exptl_crystal_density_meas 5.17
_cod_database_code 1010565

loop_
_symmetry_equiv_pos_as_xyz
x,y,z
-x,-y,z
-y,x,z
y,-x,z
-x,-y,-z
x,y,-z
y,-x,-z
-y,x,-z

loop_
_atom_site_label
_atom_site_fract_x
_atom_site_fract_y
_atom_site_fract_z
? ? ? ?
